data_7049714
loop_
_publ_author_name
'Zhu, Li-Na'
'Deng, Zhao-Peng'
'Ng, Seik Weng'
'Huo, Li-Hua'
'Gao, Shan'

_publ_section_title
;
 Cd(ii) coordination polymers constructed from bis(pyridyl) ligands with
 an asymmetric spacer in chelating mode and diverse organic
 dicarboxylates: syntheses, structural evolutions and properties.
;
_journal_issue 22
_journal_name_full 'Dalton transactions (Cambridge, England : 2003)'
_journal_page_first 7589
_journal_page_last 7601
_journal_paper_doi 10.1039/c9dt00840c
_journal_volume 48
_journal_year 2019
_chemical_formula_moiety 'Cd2 (H2 O)2 (C15 H20 N4) (C8 H4 O4)2'
_chemical_formula_sum 'C31 H32 Cd2 N4 O10'
_chemical_formula_weight 845.40
_space_group_crystal_system triclinic
_space_group_IT_number 2
_space_group_name_Hall '-P 1'
_space_group_name_H-M_alt 'P -1'
_symmetry_space_group_name_Hall '-P 1'
_symmetry_space_group_name_H-M 'P -1'
_atom_sites_solution_hydrogens mixed
_audit_creation_method SHELXL-2018/3
_audit_update_record
;
2019-04-01 deposited with the CCDC.    2019-04-14 downloaded from the CCDC.
;
_cell_angle_alpha 79.56(2)
_cell_angle_beta 70.43(2)
_cell_angle_gamma 83.78(2)
_cell_formula_units_Z 2
_cell_length_a 13.066(3)
_cell_length_b 14.043(3)
_cell_length_c 14.727(4)
_cell_measurement_reflns_used 1564
_cell_measurement_temperature 295(2)
_cell_measurement_theta_max 27.5602
_cell_measurement_theta_min 2.9718
_cell_volume 2500.6(11)
_computing_cell_refinement
;
CrysAlis Pro (Agilent, 2013)
;
_computing_data_collection
;
CrysAlis Pro (Agilent, 2013)
;
_computing_data_reduction
;
CrysAlis Pro (Agilent, 2013)
;
_computing_molecular_graphics '(K. Brandenburg, Diamond 3.1, 2009)'
_computing_publication_material '(K. Brandenburg, Diamond 3.1, 2009)'
_computing_structure_refinement 'SHELXL-2018/3 (Sheldrick, 2018)'
_diffrn_ambient_temperature 295(2)
_diffrn_detector_area_resol_mean 16.1954
_diffrn_measured_fraction_theta_full 0.995
_diffrn_measured_fraction_theta_max 0.984
_diffrn_measurement_device_type 'Xcalibur, Eos'
_diffrn_measurement_method '\w scans'
_diffrn_radiation_type MoK\a
_diffrn_radiation_wavelength 0.71073
_diffrn_reflns_av_R_equivalents 0.1294
_diffrn_reflns_av_unetI/netI 0.2524
_diffrn_reflns_Laue_measured_fraction_full 0.995
_diffrn_reflns_Laue_measured_fraction_max 0.984
_diffrn_reflns_limit_h_max 17
_diffrn_reflns_limit_h_min -16
_diffrn_reflns_limit_k_max 18
_diffrn_reflns_limit_k_min -18
_diffrn_reflns_limit_l_max 19
_diffrn_reflns_limit_l_min -16
_diffrn_reflns_number 15334
_diffrn_reflns_point_group_measured_fraction_full 0.995
_diffrn_reflns_point_group_measured_fraction_max 0.984
_diffrn_reflns_theta_full 25.242
_diffrn_reflns_theta_max 27.560
_diffrn_reflns_theta_min 3.107
_diffrn_source 'Enhance (Mo) X-ray Source'
_exptl_absorpt_coefficient_mu 0.891
_exptl_absorpt_correction_T_max 1.00000
_exptl_absorpt_correction_T_min 0.58514
_exptl_absorpt_correction_type multi-scan
_exptl_absorpt_process_details
; 
CrysAlis Pro (Agilent, 2013)
Empirical absorption correction using spherical harmonics,
 implemented in SCALE3 ABSPACK scaling algorithm. 
;
_exptl_crystal_colour colorless
_exptl_crystal_density_diffrn 1.123
_exptl_crystal_description prism
_exptl_crystal_F_000 844
_exptl_crystal_size_max 0.220
_exptl_crystal_size_mid 0.160
_exptl_crystal_size_min 0.120
_refine_diff_density_max 1.186
_refine_diff_density_min -1.923
_refine_diff_density_rms 0.136
_refine_ls_extinction_method none
_refine_ls_goodness_of_fit_ref 0.837
_refine_ls_hydrogen_treatment constr
_refine_ls_matrix_type full
_refine_ls_number_parameters 424
_refine_ls_number_reflns 11364
_refine_ls_number_restraints 22
_refine_ls_restrained_S_all 0.837
_refine_ls_R_factor_all 0.1992
_refine_ls_R_factor_gt 0.0896
_refine_ls_shift/su_max 0.001
_refine_ls_shift/su_mean 0.001
_refine_ls_structure_factor_coef Fsqd
_refine_ls_weighting_details 'w=1/[\s^2^(Fo^2^)+(0.0747P)^2^] where P=(Fo^2^+2Fc^2^)/3'
_refine_ls_weighting_scheme calc
_refine_ls_wR_factor_gt 0.2017
_refine_ls_wR_factor_ref 0.2627
_reflns_Friedel_coverage 0.000
_reflns_number_gt 3298
_reflns_number_total 11364
_reflns_threshold_expression 'I > 2\s(I)'
_cod_data_source_file c9dt00840c2.cif
_cod_data_source_block a_sq_CCDC3
_cod_depositor_comments 'Adding full bibliography for 7049708--7049720.cif.'
_cod_database_code 7049714
_shelx_shelxl_version_number 2018/3
_shelx_estimated_absorpt_t_min 0.828
_shelx_estimated_absorpt_t_max 0.901

loop_
_space_group_symop_operation_xyz
'x, y, z'
'-x, -y, -z'

loop_
_atom_site_label
_atom_site_type_symbol
_atom_site_fract_x
_atom_site_fract_y
_atom_site_fract_z
_atom_site_U_iso_or_equiv
_atom_site_adp_type
_atom_site_occupancy
_atom_site_site_symmetry_order
_atom_site_calc_flag
_atom_site_refinement_flags_posn
_atom_site_refinement_flags_adp
Cd1 Cd 0.27253(7) 0.33634(5) 0.43702(6) 0.0679(3) Uani 1 1 d . .
Cd2 Cd 0.81357(6) 0.83071(5) 0.18946(5) 0.0644(3) Uani 1 1 d . .
O1 O 0.3975(6) 0.2634(5) 0.5283(5) 0.074(2) Uani 1 1 d . .
O2 O 0.4091(6) 0.2161(5) 0.3871(5) 0.076(2) Uani 1 1 d . .
O3 O 0.6909(6) -0.0333(5) 0.2520(5) 0.078(2) Uani 1 1 d . .
O4 O 0.7900(7) -0.1110(5) 0.3406(5) 0.088(3) Uani 1 1 d . .
O5 O 0.2551(8) 0.3399(6) 0.2735(7) 0.119(4) Uani 1 1 d . .
O6 O 0.1474(7) 0.4260(6) 0.3719(6) 0.089(3) Uani 1 1 d . .
O7 O -0.0796(6) 0.6960(5) 0.2496(5) 0.079(2) Uani 1 1 d . .
O8 O -0.0813(7) 0.7081(5) 0.0982(6) 0.094(3) Uani 1 1 d . .
O1W O 0.1857(6) 0.4130(5) 0.5728(5) 0.087(3) Uani 1 1 d . .
H11 H 0.1569 0.3729 0.6225 0.131 Uiso 1 1 d R U
H12 H 0.1395 0.4539 0.5584 0.131 Uiso 1 1 d R U
O2W O 0.1474(7) 0.2160(5) 0.5111(6) 0.095(3) Uani 1 1 d . .
H21 H 0.1645 0.1817 0.5573 0.142 Uiso 1 1 d R U
H22 H 0.0846 0.2415 0.5330 0.142 Uiso 1 1 d R U
N1 N 0.3971(6) 0.4565(5) 0.3708(6) 0.062(2) Uani 1 1 d . .
N2 N 0.6584(6) 0.7376(6) 0.2548(5) 0.059(2) Uani 1 1 d . .
H2 H 0.6302 0.7448 0.3166 0.071 Uiso 1 1 calc R U
N3 N 0.7254(9) 0.8697(7) 0.0675(7) 0.092(3) Uani 1 1 d . .
H3 H 0.6990 0.9300 0.0682 0.111 Uiso 1 1 calc R U
N4 N 1.0438(7) 1.0642(6) -0.1343(5) 0.059(2) Uani 1 1 d . .
C1 C 0.4745(10) 0.4514(9) 0.2803(10) 0.119(5) Uani 1 1 d . .
H1 H 0.4672 0.4076 0.2427 0.142 Uiso 1 1 calc R U
C2 C 0.5583(9) 0.5072(9) 0.2462(9) 0.113(5) Uani 1 1 d . .
H2A H 0.6083 0.5008 0.1852 0.136 Uiso 1 1 calc R U
C3 C 0.5753(9) 0.5740(6) 0.2960(8) 0.067(3) Uani 1 1 d . .
C4 C 0.5002(10) 0.5784(8) 0.3831(9) 0.096(4) Uani 1 1 d . .
H4 H 0.5062 0.6219 0.4214 0.116 Uiso 1 1 calc R U
C5 C 0.4164(10) 0.5205(7) 0.4156(9) 0.082(4) Uani 1 1 d . .
H5 H 0.3668 0.5267 0.4768 0.098 Uiso 1 1 calc R U
C6 C 0.6737(9) 0.6337(6) 0.2528(8) 0.079(3) Uani 1 1 d . .
H6A H 0.7254 0.6078 0.2865 0.095 Uiso 1 1 calc R U
H6B H 0.7070 0.6242 0.1853 0.095 Uiso 1 1 calc R U
C7 C 0.5795(11) 0.7852(10) 0.2062(10) 0.105(5) Uani 1 1 d . .
H7A H 0.5192 0.7437 0.2221 0.126 Uiso 1 1 calc R U
H7B H 0.5508 0.8457 0.2304 0.126 Uiso 1 1 calc R U
C8 C 0.6304(12) 0.8049(10) 0.0991(9) 0.096(4) Uani 1 1 d . .
H8 H 0.6562 0.7431 0.0750 0.115 Uiso 1 1 calc R U
C9 C 0.5350(14) 0.8516(14) 0.0580(12) 0.182(9) Uani 1 1 d . .
H9A H 0.5630 0.8662 -0.0118 0.274 Uiso 1 1 calc R U
H9B H 0.4786 0.8065 0.0766 0.274 Uiso 1 1 calc R U
H9C H 0.5058 0.9101 0.0845 0.274 Uiso 1 1 calc R U
C10 C 0.7883(11) 0.8596(8) -0.0330(7) 0.097(4) Uani 1 1 d . .
H10A H 0.7417 0.8732 -0.0735 0.116 Uiso 1 1 calc R U
H10B H 0.8194 0.7939 -0.0364 0.116 Uiso 1 1 calc R U
C11 C 0.8763(10) 0.9296(8) -0.0678(5) 0.068(3) Uani 1 1 d . .
C12 C 0.8545(12) 1.0325(11) -0.0813(10) 0.119(6) Uani 1 1 d . .
H12A H 0.7832 1.0582 -0.0664 0.143 Uiso 1 1 calc R U
C13 C 0.9417(11) 1.0940(9) -0.1171(10) 0.106(5) Uani 1 1 d . .
H13 H 0.9258 1.1602 -0.1296 0.127 Uiso 1 1 calc R U
C14 C 0.9785(13) 0.8979(9) -0.0901(9) 0.106(5) Uani 1 1 d . .
H14 H 0.9965 0.8317 -0.0849 0.127 Uiso 1 1 calc R U
C15 C 1.0603(11) 0.9643(8) -0.1217(8) 0.086(4) Uani 1 1 d . .
H15 H 1.1318 0.9393 -0.1353 0.104 Uiso 1 1 calc R U
C16 C 0.4421(7) 0.2124(5) 0.4622(8) 0.067(3) Uani 1 1 d . .
C17 C 0.5351(6) 0.1449(4) 0.4684(6) 0.056(3) Uani 1 1 d . .
C18 C 0.5843(6) 0.0827(5) 0.3990(6) 0.059(3) Uani 1 1 d . .
H17 H 0.5568 0.0848 0.3481 0.071 Uiso 1 1 calc R U
C19 C 0.6707(7) 0.0192(6) 0.4026(8) 0.070(3) Uani 1 1 d . .
C20 C 0.7095(9) 0.0179(7) 0.4798(8) 0.081(4) Uani 1 1 d . .
H20 H 0.7679 -0.0241 0.4854 0.097 Uiso 1 1 calc R U
C21 C 0.6629(9) 0.0775(8) 0.5472(9) 0.101(5) Uani 1 1 d . .
H21A H 0.6902 0.0753 0.5984 0.121 Uiso 1 1 calc R U
C22 C 0.5753(8) 0.1420(7) 0.5420(7) 0.083(4) Uani 1 1 d . .
H22A H 0.5450 0.1825 0.5888 0.100 Uiso 1 1 calc R U
C23 C 0.7212(6) -0.0468(6) 0.3262(8) 0.074(3) Uani 1 1 d . .
C24 C 0.1844(7) 0.4031(6) 0.2914(10) 0.079(4) Uani 1 1 d . .
C25 C 0.1438(6) 0.4542(6) 0.2069(9) 0.097(5) Uani 1 1 d . .
C26 C 0.0702(5) 0.5325(5) 0.2233(7) 0.060(3) Uani 1 1 d . .
H26 H 0.0469 0.5533 0.2838 0.072 Uiso 1 1 calc R U
C27 C 0.0314(7) 0.5798(6) 0.1506(8) 0.086(4) Uani 1 1 d . .
C28 C 0.0700(10) 0.5470(9) 0.0573(11) 0.171(9) Uani 1 1 d . .
H28 H 0.0447 0.5793 0.0073 0.205 Uiso 1 1 calc R U
C29 C 0.1415(12) 0.4712(10) 0.0408(12) 0.205(12) Uani 1 1 d . .
H29 H 0.1650 0.4514 -0.0202 0.246 Uiso 1 1 calc R U
C30 C 0.1804(9) 0.4223(9) 0.1130(11) 0.153(8) Uani 1 1 d . .
H30 H 0.2296 0.3694 0.1015 0.184 Uiso 1 1 calc R U
C31 C -0.0507(6) 0.6694(6) 0.1677(9) 0.070(3) Uani 1 1 d . .

loop_
_atom_site_aniso_label
_atom_site_aniso_U_11
_atom_site_aniso_U_22
_atom_site_aniso_U_33
_atom_site_aniso_U_23
_atom_site_aniso_U_13
_atom_site_aniso_U_12
Cd1 0.0659(6) 0.0507(4) 0.0766(6) -0.0032(4) -0.0170(4) 0.0107(4)
Cd2 0.0668(6) 0.0465(4) 0.0704(5) -0.0029(4) -0.0156(4) 0.0059(4)
O1 0.068(5) 0.055(4) 0.087(5) -0.013(4) -0.011(4) 0.003(4)
O2 0.078(6) 0.067(5) 0.081(5) -0.022(4) -0.028(4) 0.032(4)
O3 0.084(6) 0.074(5) 0.082(5) -0.026(4) -0.036(5) 0.022(4)
O4 0.114(7) 0.053(4) 0.087(5) -0.003(4) -0.030(5) 0.019(5)
O5 0.131(8) 0.083(6) 0.166(9) -0.030(6) -0.090(7) 0.048(6)
O6 0.088(6) 0.100(6) 0.077(5) -0.006(5) -0.032(5) 0.012(5)
O7 0.080(6) 0.069(5) 0.069(5) 0.005(4) -0.015(4) 0.022(4)
O8 0.120(7) 0.068(5) 0.080(5) -0.020(4) -0.023(5) 0.042(5)
O1W 0.095(6) 0.074(5) 0.073(5) -0.002(4) -0.014(4) 0.019(5)
O2W 0.098(6) 0.060(4) 0.111(6) 0.006(4) -0.024(5) -0.005(4)
N1 0.061(6) 0.058(5) 0.059(5) -0.012(4) -0.007(4) -0.009(4)
N2 0.062(6) 0.063(5) 0.051(5) -0.009(4) -0.018(4) -0.005(4)
N3 0.101(8) 0.078(7) 0.094(8) 0.015(6) -0.032(6) -0.037(6)
N4 0.073(6) 0.060(5) 0.044(4) -0.007(4) -0.016(4) -0.020(5)
C1 0.109(12) 0.124(12) 0.121(12) -0.026(10) -0.012(10) -0.066(10)
C2 0.078(9) 0.120(12) 0.116(11) -0.029(9) 0.019(8) -0.050(9)
C3 0.070(8) 0.045(5) 0.091(8) -0.013(6) -0.026(7) -0.013(5)
C4 0.094(10) 0.086(9) 0.110(10) -0.049(8) -0.010(9) -0.026(8)
C5 0.085(9) 0.068(7) 0.094(9) -0.031(7) -0.017(7) -0.020(7)
C6 0.072(8) 0.047(6) 0.111(9) 0.003(6) -0.026(7) -0.013(6)
C7 0.095(10) 0.109(11) 0.115(11) 0.009(9) -0.054(9) -0.004(9)
C8 0.116(12) 0.109(10) 0.076(8) -0.001(8) -0.057(8) -0.006(9)
C9 0.165(18) 0.22(2) 0.151(15) 0.075(14) -0.083(14) -0.040(16)
C10 0.130(12) 0.073(8) 0.088(9) 0.001(7) -0.032(9) -0.043(8)
C11 0.071(8) 0.076(8) 0.056(6) -0.004(6) -0.016(6) -0.021(7)
C12 0.086(11) 0.120(12) 0.115(11) 0.031(9) -0.019(9) 0.020(10)
C13 0.069(9) 0.067(8) 0.132(11) 0.022(7) 0.012(8) -0.002(7)
C14 0.118(13) 0.068(8) 0.097(10) 0.004(7) 0.005(9) -0.023(9)
C15 0.094(10) 0.067(8) 0.090(9) -0.008(7) -0.022(7) -0.004(7)
C16 0.074(8) 0.033(5) 0.092(8) -0.011(5) -0.024(7) 0.009(5)
C17 0.070(7) 0.037(5) 0.064(6) -0.014(4) -0.027(6) 0.009(5)
C18 0.067(7) 0.046(5) 0.060(6) -0.012(5) -0.014(5) 0.003(5)
C19 0.069(8) 0.047(6) 0.085(8) -0.008(5) -0.022(6) 0.019(6)
C20 0.089(9) 0.065(7) 0.086(8) -0.018(6) -0.030(7) 0.020(7)
C21 0.111(11) 0.095(10) 0.095(9) -0.021(8) -0.040(8) 0.035(9)
C22 0.088(9) 0.097(9) 0.065(7) -0.031(7) -0.023(7) 0.018(8)
C23 0.063(8) 0.067(7) 0.077(8) -0.008(6) -0.012(6) 0.017(6)
C24 0.079(9) 0.054(6) 0.098(9) -0.003(6) -0.028(8) 0.011(6)
C25 0.112(11) 0.085(8) 0.124(10) -0.052(8) -0.080(9) 0.058(8)
C26 0.073(7) 0.041(5) 0.074(7) -0.020(5) -0.031(6) 0.000(5)
C27 0.126(11) 0.076(8) 0.078(7) -0.043(7) -0.061(8) 0.047(8)
C28 0.195(18) 0.199(18) 0.190(16) -0.120(15) -0.154(15) 0.139(16)
C29 0.29(3) 0.203(19) 0.192(17) -0.123(15) -0.185(18) 0.19(2)
C30 0.157(16) 0.169(16) 0.191(16) -0.124(14) -0.120(14) 0.123(14)
C31 0.066(8) 0.072(7) 0.067(7) -0.007(6) -0.017(6) 0.004(6)

loop_
_atom_type_symbol
_atom_type_description
_atom_type_scat_dispersion_real
_atom_type_scat_dispersion_imag
_atom_type_scat_source
C C 0.0033 0.0016 'International Tables Vol C Tables 4.2.6.8 and 6.1.1.4'
H H 0.0000 0.0000 'International Tables Vol C Tables 4.2.6.8 and 6.1.1.4'
N N 0.0061 0.0033 'International Tables Vol C Tables 4.2.6.8 and 6.1.1.4'
O O 0.0106 0.0060 'International Tables Vol C Tables 4.2.6.8 and 6.1.1.4'
Cd Cd -0.8075 1.2024 'International Tables Vol C Tables 4.2.6.8 and 6.1.1.4'

loop_
_geom_angle_atom_site_label_1
_geom_angle_atom_site_label_2
_geom_angle_atom_site_label_3
_geom_angle
_geom_angle_site_symmetry_1
_geom_angle_site_symmetry_3
O6 Cd1 N1 91.9(3) . .
O6 Cd1 O1W 84.9(3) . .
N1 Cd1 O1W 91.2(3) . .
O6 Cd1 O2W 89.5(3) . .
N1 Cd1 O2W 177.2(3) . .
O1W Cd1 O2W 86.6(3) . .
O6 Cd1 O2 135.1(3) . .
N1 Cd1 O2 91.2(3) . .
O1W Cd1 O2 139.8(3) . .
O2W Cd1 O2 89.5(3) . .
O6 Cd1 O1 169.0(3) . .
N1 Cd1 O1 84.7(2) . .
O1W Cd1 O1 84.8(2) . .
O2W Cd1 O1 93.4(3) . .
O2 Cd1 O1 55.5(2) . .
O6 Cd1 O5 52.0(3) . .
N1 Cd1 O5 89.6(3) . .
O1W Cd1 O5 136.8(3) . .
O2W Cd1 O5 93.2(3) . .
O2 Cd1 O5 83.3(3) . .
O1 Cd1 O5 138.2(2) . .
N4 Cd2 N2 173.8(3) 2_775 .
N4 Cd2 O8 93.4(3) 2_775 1_655
N2 Cd2 O8 92.7(3) . 1_655
N4 Cd2 N3 103.7(3) 2_775 .
N2 Cd2 N3 76.7(3) . .
O8 Cd2 N3 87.0(3) 1_655 .
N4 Cd2 O4 81.0(3) 2_775 1_565
N2 Cd2 O4 94.4(3) . 1_565
O8 Cd2 O4 138.9(3) 1_655 1_565
N3 Cd2 O4 134.0(3) . 1_565
N4 Cd2 O7 93.8(3) 2_775 1_655
N2 Cd2 O7 89.8(3) . 1_655
O8 Cd2 O7 54.4(3) 1_655 1_655
N3 Cd2 O7 138.7(3) . 1_655
O4 Cd2 O7 85.2(3) 1_565 1_655
N4 Cd2 O3 88.1(3) 2_775 1_565
N2 Cd2 O3 85.9(3) . 1_565
O8 Cd2 O3 167.3(3) 1_655 1_565
N3 Cd2 O3 80.4(3) . 1_565
O4 Cd2 O3 53.8(2) 1_565 1_565
O7 Cd2 O3 138.1(3) 1_655 1_565
C16 O1 Cd1 88.6(7) . .
C16 O2 Cd1 93.4(5) . .
C23 O3 Cd2 90.1(6) . 1_545
C23 O4 Cd2 92.2(7) . 1_545
C24 O5 Cd1 88.7(8) . .
C24 O6 Cd1 97.0(7) . .
C31 O7 Cd2 88.7(6) . 1_455
C31 O8 Cd2 91.1(6) . 1_455
C5 N1 C1 113.2(11) . .
C5 N1 Cd1 127.0(8) . .
C1 N1 Cd1 118.7(8) . .
C6 N2 C7 112.7(9) . .
C6 N2 Cd2 117.9(6) . .
C7 N2 Cd2 106.1(7) . .
C10 N3 C8 107.6(10) . .
C10 N3 Cd2 118.7(8) . .
C8 N3 Cd2 106.7(7) . .
C13 N4 C15 113.8(11) . .
C13 N4 Cd2 123.3(8) . 2_775
C15 N4 Cd2 122.8(8) . 2_775
C2 C1 N1 121.5(13) . .
C1 C2 C3 123.3(13) . .
C4 C3 C2 114.6(12) . .
C4 C3 C6 125.3(11) . .
C2 C3 C6 120.1(11) . .
C5 C4 C3 120.5(12) . .
N1 C5 C4 126.9(12) . .
N2 C6 C3 118.0(8) . .
C8 C7 N2 111.5(11) . .
C7 C8 N3 113.0(12) . .
C7 C8 C9 105.3(12) . .
N3 C8 C9 112.4(12) . .
N3 C10 C11 108.1(7) . .
C14 C11 C12 117.3(12) . .
C14 C11 C10 120.2(12) . .
C12 C11 C10 122.5(11) . .
C13 C12 C11 119.4(12) . .
N4 C13 C12 124.3(11) . .
C11 C14 C15 119.6(12) . .
N4 C15 C14 125.4(12) . .
O1 C16 O2 122.5(9) . .
O1 C16 C17 119.7(11) . .
O2 C16 C17 117.7(9) . .
O1 C16 Cd1 64.2(5) . .
O2 C16 Cd1 58.3(4) . .
C22 C17 C18 118.3(9) . .
C22 C17 C16 119.8(9) . .
C18 C17 C16 122.0(10) . .
C19 C18 C17 123.5(10) . .
C18 C19 C20 116.6(10) . .
C18 C19 C23 121.7(11) . .
C20 C19 C23 121.7(9) . .
C21 C20 C19 120.6(10) . .
C20 C21 C22 121.9(12) . .
C17 C22 C21 119.2(10) . .
O4 C23 O3 123.8(10) . .
O4 C23 C19 118.1(11) . .
O3 C23 C19 118.0(9) . .
O5 C24 O6 121.5(12) . .
O5 C24 C25 117.1(12) . .
O6 C24 C25 121.4(10) . .
O5 C24 Cd1 65.1(7) . .
O6 C24 Cd1 56.9(6) . .
C25 C24 Cd1 171.7(3) . .
C26 C25 C30 119.9(10) . .
C26 C25 C24 118.1(10) . .
C30 C25 C24 122.0(10) . .
C27 C26 C25 120.2(9) . .
C26 C27 C28 118.8(9) . .
C26 C27 C31 120.7(9) . .
C28 C27 C31 120.5(10) . .
C29 C28 C27 121.4(13) . .
C28 C29 C30 120.6(14) . .
C29 C30 C25 119.1(11) . .
O8 C31 O7 125.6(10) . .
O8 C31 C27 116.6(9) . .
O7 C31 C27 117.8(10) . .

loop_
_geom_bond_atom_site_label_1
_geom_bond_atom_site_label_2
_geom_bond_distance
_geom_bond_site_symmetry_2
Cd1 O6 2.312(7) .
Cd1 N1 2.320(9) .
Cd1 O1W 2.333(7) .
Cd1 O2W 2.335(8) .
Cd1 O2 2.344(6) .
Cd1 O1 2.476(7) .
Cd1 O5 2.484(9) .
Cd2 N4 2.337(9) 2_775
Cd2 N2 2.357(8) .
Cd2 O8 2.398(6) 1_655
Cd2 N3 2.397(10) .
Cd2 O4 2.421(8) 1_565
Cd2 O7 2.441(6) 1_655
Cd2 O3 2.460(6) 1_565
Cd2 C31 2.719(10) 1_655
O1 C16 1.258(11) .
O2 C16 1.305(12) .
O3 C23 1.258(12) .
O3 Cd2 2.460(6) 1_545
O4 C23 1.246(11) .
O4 Cd2 2.421(8) 1_545
O5 C24 1.206(12) .
O6 C24 1.209(13) .
O7 C31 1.252(12) .
O7 Cd2 2.441(6) 1_455
O8 C31 1.236(12) .
O8 Cd2 2.398(6) 1_455
N1 C5 1.296(13) .
N1 C1 1.386(14) .
N2 C6 1.456(11) .
N2 C7 1.482(13) .
N3 C10 1.457(13) .
N3 C8 1.513(16) .
N4 C13 1.308(14) .
N4 C15 1.384(13) .
N4 Cd2 2.336(9) 2_775
C1 C2 1.319(17) .
C2 C3 1.368(16) .
C3 C4 1.336(15) .
C3 C6 1.501(14) .
C4 C5 1.337(16) .
C7 C8 1.478(16) .
C8 C9 1.593(18) .
C10 C11 1.489(15) .
C11 C14 1.311(16) .
C11 C12 1.433(17) .
C12 C13 1.402(19) .
C14 C15 1.397(17) .
C16 C17 1.476(12) .
C17 C22 1.346(13) .
C17 C18 1.407(11) .
C18 C19 1.369(12) .
C19 C20 1.388(14) .
C19 C23 1.519(14) .
C20 C21 1.357(14) .
C21 C22 1.395(14) .
C24 C25 1.543(16) .
C25 C26 1.380(12) .
C25 C30 1.441(16) .
C26 C27 1.369(13) .
C27 C28 1.438(16) .
C27 C31 1.561(13) .
C28 C29 1.339(16) .
C29 C30 1.371(18) .
